data_7712875
loop_
_publ_author_name
'Zhong, Wanying'
'Wang, Zhantao'
'Yu, Wei-Dong'
'Wang, Ning'
'Fu, Fan'
'Wang, Jun'
'Zhao, He'
'Liu, Die'
'Jiang, Zhilong'
'Wang, Pingshan'
'Chen, Mingzhao'

_publ_section_title
;
 Bi-directional geometric constraints in the construction of giant
 dual-rim nanorings
;
_journal_name_full 'Dalton Transactions'
_journal_paper_doi 10.1039/D3DT00897E
_journal_year 2023
_chemical_formula_moiety 'C64 H45 Br2 N7'
_chemical_formula_sum 'C64 H42 Br2 N7'
_chemical_formula_weight 1068.86
_space_group_crystal_system triclinic
_space_group_IT_number 2
_space_group_name_Hall '-P 1'
_space_group_name_H-M_alt 'P -1'
_atom_sites_solution_hydrogens mixed
_atom_sites_solution_primary dual
_audit_creation_date 2023-04-25
_audit_creation_method
;
Olex2 1.5
(compiled 2022.04.07 svn.rca3783a0 for OlexSys, GUI svn.r6498)
;
_audit_update_record
;
2023-04-25 deposited with the CCDC.	2023-04-26 downloaded from the CCDC.
;
_cell_angle_alpha 101.4560(16)
_cell_angle_beta 98.3563(16)
_cell_angle_gamma 107.5337(16)
_cell_formula_units_Z 2
_cell_length_a 11.3268(2)
_cell_length_b 15.5229(3)
_cell_length_c 17.3816(3)
_cell_measurement_reflns_used 26413
_cell_measurement_temperature 99.93(18)
_cell_measurement_theta_max 30.8080
_cell_measurement_theta_min 2.2970
_cell_volume 2786.40(10)
_computing_cell_refinement 'CrysAlisPro 1.171.41.122a (Rigaku OD, 2021)'
_computing_data_collection 'CrysAlisPro 1.171.41.122a (Rigaku OD, 2021)'
_computing_data_reduction 'CrysAlisPro 1.171.41.122a (Rigaku OD, 2021)'
_computing_molecular_graphics 'Olex2 1.5 (Dolomanov et al., 2009)'
_computing_publication_material 'Olex2 1.5 (Dolomanov et al., 2009)'
_computing_structure_refinement 'SHELXL 2014/7 (Sheldrick, 2015)'
_computing_structure_solution 'SHELXT  (Sheldrick, 2015)'
_diffrn_ambient_environment N~2~
_diffrn_ambient_temperature 99.93(18)
_diffrn_detector 'Hybrid Pixel Array Detector'
_diffrn_detector_area_resol_mean 10.0000
_diffrn_detector_type HyPix
_diffrn_measured_fraction_theta_full 0.999
_diffrn_measured_fraction_theta_max 0.846
_diffrn_measurement_details
;
List of Runs (angles in degrees, time in seconds):

  # Type    Start    End  Width  t~exp~   \w     \q     \k     \f   Frames
#--------------------------------------------------------------------------
  1  \w      2.00  27.00   0.50    9.05    --    4.36 -76.00  -9.00   50
  2  \w    -46.00 -12.00   0.50    9.05    --    4.36 -76.00  -9.00   68
  3  \w     17.00  52.00   0.50    9.05    --    4.36  76.00 117.00   70
  4  \w    -28.00  39.00   0.50    9.05    --   -6.08  76.00 117.00  134
  5  \w    -11.00  27.00   0.50    9.05    --   -6.08 -99.00 150.00   76
  6  \w    -15.00  26.00   0.50    9.05    --   -6.08 -99.00-150.00   82
  7  \w    -19.00  68.00   0.50    9.05    --   -6.08  32.00 -22.11  174
  8  \w    -17.00  27.00   0.50    9.05    --   -6.08 -99.00   0.00   88
  9  \w    -19.00   7.00   0.50    9.05    --   -6.08  34.00 124.50   52
 10  \w     19.00  67.00   0.50    9.05    --   -6.08  34.00 124.50   96
 11  \w    -50.00  -8.00   0.50    9.05    --   -6.08 117.00 -44.68   84
 12  \w    -19.00  65.00   0.50    9.05    --   -6.08  33.00  57.79  168
 13  \w    -19.00  68.00   0.50    9.05    --   -6.08  34.00-157.97  174
 14  \w    -19.00  50.00   0.50    9.05    --   -6.08  19.00 -60.00  138
 15  \w    -79.00 -24.00   0.50    9.05    --   -6.08 -76.00  -9.00  110
;
_diffrn_measurement_device 'four-circle diffractometer'
_diffrn_measurement_device_type 'XtaLAB Synergy R, DW system, HyPix'
_diffrn_measurement_method '\w scans'
_diffrn_orient_matrix_type 'CrysAlisPro convention (1999,Acta A55,543-557)'
_diffrn_orient_matrix_UB_11 0.0451830000
_diffrn_orient_matrix_UB_12 -0.0103889000
_diffrn_orient_matrix_UB_13 -0.0210920000
_diffrn_orient_matrix_UB_21 -0.0165058000
_diffrn_orient_matrix_UB_22 0.0235772000
_diffrn_orient_matrix_UB_23 -0.0286319000
_diffrn_orient_matrix_UB_31 0.0470885000
_diffrn_orient_matrix_UB_32 0.0423656000
_diffrn_orient_matrix_UB_33 0.0235961000
_diffrn_radiation_monochromator mirror
_diffrn_radiation_probe x-ray
_diffrn_radiation_type 'Mo K\a'
_diffrn_radiation_wavelength 0.71073
_diffrn_reflns_av_R_equivalents 0.0710
_diffrn_reflns_av_unetI/netI 0.0596
_diffrn_reflns_Laue_measured_fraction_full 0.999
_diffrn_reflns_Laue_measured_fraction_max 0.846
_diffrn_reflns_limit_h_max 15
_diffrn_reflns_limit_h_min -15
_diffrn_reflns_limit_k_max 21
_diffrn_reflns_limit_k_min -21
_diffrn_reflns_limit_l_max 24
_diffrn_reflns_limit_l_min -24
_diffrn_reflns_number 75324
_diffrn_reflns_point_group_measured_fraction_full 0.999
_diffrn_reflns_point_group_measured_fraction_max 0.846
_diffrn_reflns_theta_full 25.242
_diffrn_reflns_theta_max 30.896
_diffrn_reflns_theta_min 2.291
_diffrn_source 'Rotating-anode X-ray tube'
_diffrn_source_type 'Rigaku (Mo) X-ray Source'
_exptl_absorpt_coefficient_mu 1.500
_exptl_absorpt_correction_T_max 1.00000
_exptl_absorpt_correction_T_min 0.70396
_exptl_absorpt_correction_type multi-scan
_exptl_absorpt_process_details
;
CrysAlisPro 1.171.41.122a (Rigaku Oxford Diffraction, 2021)
Empirical absorption correction using spherical harmonics,
implemented in SCALE3 ABSPACK scaling algorithm.
;
_exptl_crystal_colour 'clear light colourless'
_exptl_crystal_colour_lustre clear
_exptl_crystal_colour_modifier light
_exptl_crystal_colour_primary colourless
_exptl_crystal_density_diffrn 1.274
_exptl_crystal_description block
_exptl_crystal_F_000 1090
_exptl_crystal_size_max 0.12
_exptl_crystal_size_mid 0.08
_exptl_crystal_size_min 0.05
_refine_diff_density_max 1.092
_refine_diff_density_min -0.720
_refine_diff_density_rms 0.078
_refine_ls_extinction_method none
_refine_ls_goodness_of_fit_ref 1.055
_refine_ls_hydrogen_treatment mixed
_refine_ls_matrix_type full
_refine_ls_number_parameters 674
_refine_ls_number_reflns 14885
_refine_ls_number_restraints 0
_refine_ls_restrained_S_all 1.055
_refine_ls_R_factor_all 0.0659
_refine_ls_R_factor_gt 0.0429
_refine_ls_shift/su_max 0.043
_refine_ls_shift/su_mean 0.000
_refine_ls_structure_factor_coef Fsqd
_refine_ls_weighting_details 'w=1/[\s^2^(Fo^2^)+(0.0648P)^2^+0.4612P] where P=(Fo^2^+2Fc^2^)/3'
_refine_ls_weighting_scheme calc
_refine_ls_wR_factor_gt 0.1137
_refine_ls_wR_factor_ref 0.1208
_reflns_Friedel_coverage 0.000
_reflns_number_gt 10873
_reflns_number_total 14885
_reflns_threshold_expression 'I > 2\s(I)'
_cod_data_source_file d3dt00897e2.cif
_cod_data_source_block exp_1899_zwy_197_auto
_cod_original_cell_volume 2786.38(9)
_cod_database_code 7712875
_shelx_shelxl_version_number 2014/7
_chemical_oxdiff_formula 'C H Br Cl N Ru'
_chemical_oxdiff_usercomment zwy_197
_shelx_space_group_comment
;
The symmetry employed for this shelxl refinement is uniquely defined
by the following loop, which should always be used as a source of
symmetry information in preference to the above space-group names.
They are only intended as comments.
;
_shelx_estimated_absorpt_t_max 0.929
_shelx_estimated_absorpt_t_min 0.841
_olex2_refinement_description
;
1. Fixed Uiso
 At 1.2 times of:
  All C(H) groups
 At 1.5 times of:
  All C(H,H,H) groups
2.a Aromatic/amide H refined with riding coordinates:
 C4(H4), C9(H9), C10(H10), C13(H13), C19(H19), C23(H23), C25(H25), C26(H26),
 C29(H29), C33(H33), C34(H34), C37(H37), C38(H38), C39(H39), C41(H41), C42(H42),
  C43(H43), C45(H45), C46(H46), C47(H47), C49(H49), C50(H50), C51(H51),
 C52(H52), C53(H53), C55(H55), C56(H56), C58(H58), C59(H59), C60(H60)
2.b Idealised Me refined as rotating group:
 C57(H57A,H57B,H57C), C61(H61A,H61B,H61C), C63(H63A,H63B,H63C), C64(H64A,H64B,
 H64C)
;
_smtbx_masks_special_details
;
A solvent mask was calculated and 147 electrons were 
found in a volume of 520\%A^3^ in 1 void per unit cell. 
This is consistent with the presence of 
4[CH3OH] per Asymmetric Unit 
which account for 144 electrons 
per unit cell.
;
_smtbx_masks_void_probe_radius 1.2
_smtbx_masks_void_truncation_radius 1.2
_olex2_submission_special_instructions 'No special instructions were received'
_oxdiff_exptl_absorpt_empirical_details
;
Empirical correction (ABSPACK) includes:
- Absorption correction using spherical harmonics
- Frame scaling
;
_oxdiff_exptl_absorpt_empirical_full_max 3.418
_oxdiff_exptl_absorpt_empirical_full_min 0.295

loop_
_space_group_symop_operation_xyz
'x, y, z'
'-x, -y, -z'

loop_
_atom_site_label
_atom_site_type_symbol
_atom_site_fract_x
_atom_site_fract_y
_atom_site_fract_z
_atom_site_U_iso_or_equiv
_atom_site_adp_type
_atom_site_occupancy
_atom_site_site_symmetry_order
_atom_site_calc_flag
_atom_site_refinement_flags_posn
_atom_site_refinement_flags_adp
_atom_site_refinement_flags_occupancy
_atom_site_disorder_assembly
_atom_site_disorder_group
Br1 Br 0.70262(2) 0.05135(2) 0.57758(2) 0.03068(7) Uani 1 1 d . . . . .
Br2 Br 0.32066(2) 0.20540(2) 0.63603(2) 0.03284(7) Uani 1 1 d . . . . .
N1 N 0.56155(17) 0.25831(11) 0.40268(9) 0.0186(3) Uani 1 1 d . . . . .
N2 N 0.89330(16) 1.00662(11) 0.86255(10) 0.0183(3) Uani 1 1 d . . . . .
N3 N 0.52346(17) -0.41118(11) -0.10133(10) 0.0219(4) Uani 1 1 d . . . . .
N4 N 0.99062(17) 1.11946(11) 0.70808(10) 0.0219(4) Uani 1 1 d . . . . .
N5 N 0.77741(18) 0.82612(12) 0.96279(10) 0.0235(4) Uani 1 1 d . . . . .
N6 N 0.26265(17) -0.50775(11) -0.01135(10) 0.0199(3) Uani 1 1 d . . . . .
N7 N 0.01988(17) -0.52518(12) 0.10375(10) 0.0231(4) Uani 1 1 d . . . . .
C1 C 0.55137(18) 0.27384(13) 0.27431(11) 0.0162(4) Uani 1 1 d . . . . .
C2 C 0.46225(18) 0.08099(12) 0.20453(11) 0.0155(4) Uani 1 1 d . . . . .
C3 C 0.53087(18) 0.20919(13) 0.32187(11) 0.0162(4) Uani 1 1 d . . . . .
C4 C 0.52298(19) 0.24115(13) 0.19056(11) 0.0182(4) Uani 1 1 d . . . . .
H4 H 0.5335 0.2835 0.1574 0.022 Uiso 1 1 calc R U . . .
C5 C 0.6172(2) 0.16203(14) 0.48627(12) 0.0214(4) Uani 1 1 d . . . . .
C6 C 0.5458(2) 0.21674(13) 0.46823(11) 0.0188(4) Uani 1 1 d . . . . .
C7 C 0.84632(18) 0.92046(13) 0.87251(11) 0.0180(4) Uani 1 1 d . . . . .
C8 C 0.42026(18) -0.02098(12) 0.16562(11) 0.0156(4) Uani 1 1 d . . . . .
C9 C 0.48676(19) 0.11304(13) 0.28843(11) 0.0167(4) Uani 1 1 d . . . . .
H9 H 0.4737 0.0705 0.3214 0.020 Uiso 1 1 calc R U . . .
C10 C 0.47910(19) 0.14549(13) 0.15694(11) 0.0171(4) Uani 1 1 d . . . . .
H10 H 0.4598 0.1227 0.1000 0.020 Uiso 1 1 calc R U . . .
C11 C 0.60152(19) 0.35370(13) 0.40740(12) 0.0177(4) Uani 1 1 d . . . . .
C12 C 0.4583(2) 0.23199(14) 0.51306(12) 0.0215(4) Uani 1 1 d . . . . .
C13 C 0.35462(19) -0.08767(13) 0.20164(11) 0.0183(4) Uani 1 1 d . . . . .
H13 H 0.3335 -0.0678 0.2515 0.022 Uiso 1 1 calc R U . . .
C14 C 0.34672(19) -0.21467(13) 0.09172(11) 0.0178(4) Uani 1 1 d . . . . .
C15 C 0.83568(19) 0.84677(13) 0.73467(11) 0.0180(4) Uani 1 1 d . . . . .
C16 C 0.81678(19) 0.91311(13) 0.95236(12) 0.0190(4) Uani 1 1 d . . . . .
C17 C 0.59739(19) 0.36630(13) 0.32908(11) 0.0171(4) Uani 1 1 d . . . . .
C18 C 0.4439(2) 0.19025(14) 0.57658(12) 0.0225(4) Uani 1 1 d . . . . .
C19 C 0.81922(19) 0.83938(13) 0.81130(12) 0.0193(4) Uani 1 1 d . . . . .
H19 H 0.7898 0.7797 0.8218 0.023 Uiso 1 1 calc R U . . .
C20 C 0.79954(19) 0.76220(13) 0.66625(12) 0.0190(4) Uani 1 1 d . . . . .
C21 C 0.6006(2) 0.12282(14) 0.55072(12) 0.0227(4) Uani 1 1 d . . . . .
C22 C 0.3551(2) -0.44268(13) -0.02985(12) 0.0199(4) Uani 1 1 d . . . . .
C23 C 0.31972(19) -0.18246(13) 0.16601(12) 0.0189(4) Uani 1 1 d . . . . .
H23 H 0.2767 -0.2264 0.1925 0.023 Uiso 1 1 calc R U . . .
C24 C 0.67786(19) 0.51927(13) 0.46402(12) 0.0185(4) Uani 1 1 d . . . . .
C25 C 0.4472(2) -0.05280(13) 0.09139(12) 0.0202(4) Uani 1 1 d . . . . .
H25 H 0.4911 -0.0088 0.0653 0.024 Uiso 1 1 calc R U . . .
C26 C 0.88423(19) 0.93664(13) 0.72415(12) 0.0197(4) Uani 1 1 d . . . . .
H26 H 0.8970 0.9450 0.6729 0.024 Uiso 1 1 calc R U . . .
C27 C 0.3145(2) -0.31609(13) 0.05455(12) 0.0192(4) Uani 1 1 d . . . . .
C28 C 0.96615(18) 1.11046(13) 0.77994(12) 0.0181(4) Uani 1 1 d . . . . .
C29 C 0.4106(2) -0.14786(14) 0.05506(12) 0.0218(4) Uani 1 1 d . . . . .
H29 H 0.4294 -0.1677 0.0044 0.026 Uiso 1 1 calc R U . . .
C30 C 0.10036(19) -0.55192(13) 0.06294(11) 0.0198(4) Uani 1 1 d . . . . .
C31 C 0.7478(2) 0.88945(15) 1.09447(13) 0.0247(4) Uani 1 1 d . . . . .
C32 C 0.5145(2) 0.13571(14) 0.59699(12) 0.0234(4) Uani 1 1 d . . . . .
C33 C 0.8234(2) 0.99123(14) 1.01096(12) 0.0243(4) Uani 1 1 d . . . . .
H33 H 0.8513 1.0519 1.0022 0.029 Uiso 1 1 calc R U . . .
C34 C 0.64196(19) 0.42926(13) 0.47555(12) 0.0187(4) Uani 1 1 d . . . . .
H34 H 0.6449 0.4197 0.5280 0.022 Uiso 1 1 calc R U . . .
C35 C 0.1963(2) -0.47812(13) 0.03943(11) 0.0199(4) Uani 1 1 d . . . . .
C36 C 0.72126(19) 0.60258(13) 0.53432(12) 0.0188(4) Uani 1 1 d . . . . .
C37 C 0.3839(2) -0.34729(13) 0.00223(12) 0.0197(4) Uani 1 1 d . . . . .
H37 H 0.4508 -0.3034 -0.0116 0.024 Uiso 1 1 calc R U . . .
C38 C 0.0991(2) -0.64376(14) 0.04567(12) 0.0230(4) Uani 1 1 d . . . . .
H38 H 0.1569 -0.6607 0.0165 0.028 Uiso 1 1 calc R U . . .
C39 C 0.2168(2) -0.38383(13) 0.07246(12) 0.0197(4) Uani 1 1 d . . . . .
H39 H 0.1652 -0.3660 0.1066 0.024 Uiso 1 1 calc R U . . .
C40 C 0.91396(19) 1.01428(13) 0.78960(12) 0.0181(4) Uani 1 1 d . . . . .
C41 C 0.8124(2) 0.68580(13) 0.53317(12) 0.0214(4) Uani 1 1 d . . . . .
H41 H 0.8490 0.6886 0.4875 0.026 Uiso 1 1 calc R U . . .
C42 C 0.8510(2) 0.76478(14) 0.59752(12) 0.0222(4) Uani 1 1 d . . . . .
H42 H 0.9125 0.8208 0.5950 0.027 Uiso 1 1 calc R U . . .
C43 C 0.9877(2) 1.18874(14) 0.84336(13) 0.0224(4) Uani 1 1 d . . . . .
H43 H 0.9710 1.1811 0.8941 0.027 Uiso 1 1 calc R U . . .
C44 C 0.4291(2) -0.47692(13) -0.08535(12) 0.0206(4) Uani 1 1 d . . . . .
C45 C 0.67069(19) 0.60040(13) 0.60272(12) 0.0204(4) Uani 1 1 d . . . . .
H45 H 0.6087 0.5445 0.6050 0.024 Uiso 1 1 calc R U . . .
C46 C 0.6716(2) 0.53204(13) 0.38595(12) 0.0209(4) Uani 1 1 d . . . . .
H46 H 0.6946 0.5937 0.3790 0.025 Uiso 1 1 calc R U . . .
C47 C 0.7096(2) 0.67864(13) 0.66753(12) 0.0204(4) Uani 1 1 d . . . . .
H47 H 0.6742 0.6752 0.7136 0.025 Uiso 1 1 calc R U . . .
C48 C 0.5705(2) -0.53186(15) -0.18885(12) 0.0251(4) Uani 1 1 d . . . . .
C49 C 1.0336(2) 1.20564(14) 0.69783(13) 0.0257(5) Uani 1 1 d . . . . .
H49 H 1.0496 1.2117 0.6467 0.031 Uiso 1 1 calc R U . . .
C50 C 0.7448(2) 0.81657(15) 1.03199(13) 0.0258(5) Uani 1 1 d . . . . .
H50 H 0.7172 0.7552 1.0393 0.031 Uiso 1 1 calc R U . . .
C51 C -0.0637(2) -0.59112(14) 0.12673(13) 0.0253(4) Uani 1 1 d . . . . .
H51 H -0.1218 -0.5728 0.1548 0.030 Uiso 1 1 calc R U . . .
C52 C 1.0332(2) 1.27683(14) 0.83157(13) 0.0258(5) Uani 1 1 d . . . . .
H52 H 1.0486 1.3304 0.8742 0.031 Uiso 1 1 calc R U . . .
C53 C 0.6325(2) 0.45645(13) 0.31861(12) 0.0203(4) Uani 1 1 d . . . . .
H53 H 0.6299 0.4662 0.2662 0.024 Uiso 1 1 calc R U . . .
C54 C -0.0721(2) -0.68479(14) 0.11263(13) 0.0251(4) Uani 1 1 d . . . . .
C55 C 0.4022(2) -0.57163(14) -0.11860(13) 0.0254(5) Uani 1 1 d . . . . .
H55 H 0.3356 -0.6171 -0.1060 0.030 Uiso 1 1 calc R U . . .
C56 C 0.5911(2) -0.43918(15) -0.15115(12) 0.0241(4) Uani 1 1 d . . . . .
H56 H 0.6584 -0.3924 -0.1617 0.029 Uiso 1 1 calc R U . . .
C57 C 0.6486(3) -0.55819(17) -0.24663(14) 0.0331(5) Uani 1 1 d . . . . .
H57A H 0.6793 -0.6067 -0.2320 0.050 Uiso 1 1 calc R U . . .
H57B H 0.7211 -0.5030 -0.2440 0.050 Uiso 1 1 calc R U . . .
H57C H 0.5961 -0.5820 -0.3014 0.050 Uiso 1 1 calc R U . . .
C58 C 0.4739(2) -0.59855(15) -0.17031(13) 0.0267(5) Uani 1 1 d . . . . .
H58 H 0.4570 -0.6631 -0.1933 0.032 Uiso 1 1 calc R U . . .
C59 C 0.0132(2) -0.70990(14) 0.07127(13) 0.0242(4) Uani 1 1 d . . . . .
H59 H 0.0125 -0.7725 0.0606 0.029 Uiso 1 1 calc R U . . .
C60 C 0.7885(2) 0.97848(15) 1.08215(13) 0.0275(5) Uani 1 1 d . . . . .
H60 H 0.7925 1.0309 1.1227 0.033 Uiso 1 1 calc R U . . .
C61 C 0.7099(2) 0.87138(17) 1.17105(14) 0.0331(5) Uani 1 1 d . . . . .
H61A H 0.7026 0.8072 1.1724 0.050 Uiso 1 1 calc R U . . .
H61B H 0.6281 0.8800 1.1730 0.050 Uiso 1 1 calc R U . . .
H61C H 0.7746 0.9153 1.2175 0.050 Uiso 1 1 calc R U . . .
C62 C 1.0564(2) 1.28695(14) 0.75703(14) 0.0275(5) Uani 1 1 d . . . . .
C63 C -0.1663(2) -0.75318(17) 0.14250(16) 0.0366(6) Uani 1 1 d . . . . .
H63A H -0.1215 -0.7788 0.1796 0.055 Uiso 1 1 calc R U . . .
H63B H -0.2227 -0.8040 0.0968 0.055 Uiso 1 1 calc R U . . .
H63C H -0.2167 -0.7215 0.1707 0.055 Uiso 1 1 calc R U . . .
C64 C 1.1036(3) 1.38141(16) 0.74088(18) 0.0454(7) Uani 1 1 d . . . . .
H64A H 1.1105 1.3740 0.6846 0.068 Uiso 1 1 calc R U . . .
H64B H 1.1871 1.4175 0.7762 0.068 Uiso 1 1 calc R U . . .
H64C H 1.0440 1.4145 0.7514 0.068 Uiso 1 1 calc R U . . .
H12 H 0.408(2) 0.2698(17) 0.4988(14) 0.026(6) Uiso 1 1 d . . . . .
H5 H 0.671(2) 0.1511(16) 0.4559(14) 0.020(6) Uiso 1 1 d . . . . .
H18 H 0.503(3) 0.1123(19) 0.6461(17) 0.039(7) Uiso 1 1 d . . . . .

loop_
_atom_site_aniso_label
_atom_site_aniso_U_11
_atom_site_aniso_U_22
_atom_site_aniso_U_33
_atom_site_aniso_U_23
_atom_site_aniso_U_13
_atom_site_aniso_U_12
Br1 0.03992(14) 0.03782(13) 0.02767(12) 0.01873(10) 0.01296(9) 0.02305(11)
Br2 0.04474(15) 0.03885(14) 0.02868(13) 0.01611(10) 0.02262(10) 0.02225(11)
N1 0.0327(10) 0.0109(7) 0.0121(8) 0.0028(6) 0.0074(6) 0.0064(7)
N2 0.0198(8) 0.0158(8) 0.0167(8) 0.0025(6) 0.0035(6) 0.0038(6)
N3 0.0295(10) 0.0175(8) 0.0200(9) 0.0059(6) 0.0079(7) 0.0081(7)
N4 0.0273(9) 0.0151(8) 0.0213(9) 0.0031(6) 0.0082(7) 0.0042(7)
N5 0.0304(10) 0.0187(8) 0.0222(9) 0.0056(7) 0.0071(7) 0.0087(7)
N6 0.0279(9) 0.0123(8) 0.0168(8) 0.0022(6) 0.0043(7) 0.0045(7)
N7 0.0263(9) 0.0179(8) 0.0226(9) 0.0014(7) 0.0065(7) 0.0060(7)
C1 0.0199(10) 0.0133(9) 0.0165(9) 0.0045(7) 0.0065(7) 0.0057(7)
C2 0.0197(9) 0.0113(8) 0.0161(9) 0.0028(7) 0.0065(7) 0.0055(7)
C3 0.0203(10) 0.0147(9) 0.0141(9) 0.0034(7) 0.0058(7) 0.0059(7)
C4 0.0243(10) 0.0155(9) 0.0157(9) 0.0060(7) 0.0065(7) 0.0057(8)
C5 0.0292(11) 0.0179(10) 0.0175(10) 0.0047(7) 0.0091(8) 0.0065(8)
C6 0.0289(11) 0.0125(9) 0.0124(9) 0.0022(7) 0.0050(7) 0.0036(8)
C7 0.0189(10) 0.0153(9) 0.0181(9) 0.0029(7) 0.0035(7) 0.0044(7)
C8 0.0188(9) 0.0130(9) 0.0145(9) 0.0027(7) 0.0029(7) 0.0055(7)
C9 0.0244(10) 0.0128(8) 0.0146(9) 0.0044(7) 0.0061(7) 0.0072(7)
C10 0.0221(10) 0.0152(9) 0.0136(9) 0.0035(7) 0.0053(7) 0.0054(7)
C11 0.0239(10) 0.0125(9) 0.0181(9) 0.0047(7) 0.0070(7) 0.0064(8)
C12 0.0314(11) 0.0151(9) 0.0180(10) 0.0045(7) 0.0069(8) 0.0071(8)
C13 0.0258(10) 0.0149(9) 0.0145(9) 0.0027(7) 0.0078(7) 0.0063(8)
C14 0.0237(10) 0.0133(9) 0.0155(9) 0.0025(7) 0.0041(7) 0.0059(8)
C15 0.0194(10) 0.0155(9) 0.0171(9) 0.0010(7) 0.0037(7) 0.0053(7)
C16 0.0197(10) 0.0184(9) 0.0177(9) 0.0040(7) 0.0038(7) 0.0054(8)
C17 0.0222(10) 0.0130(9) 0.0158(9) 0.0032(7) 0.0056(7) 0.0051(7)
C18 0.0327(12) 0.0203(10) 0.0162(10) 0.0048(8) 0.0112(8) 0.0089(9)
C19 0.0225(10) 0.0131(9) 0.0206(10) 0.0038(7) 0.0045(8) 0.0043(8)
C20 0.0217(10) 0.0147(9) 0.0189(10) 0.0010(7) 0.0042(7) 0.0062(8)
C21 0.0308(11) 0.0198(10) 0.0190(10) 0.0056(8) 0.0046(8) 0.0110(9)
C22 0.0265(11) 0.0156(9) 0.0166(9) 0.0024(7) 0.0050(8) 0.0068(8)
C23 0.0245(10) 0.0140(9) 0.0190(10) 0.0051(7) 0.0081(8) 0.0053(8)
C24 0.0226(10) 0.0137(9) 0.0183(9) 0.0018(7) 0.0047(7) 0.0064(8)
C25 0.0296(11) 0.0129(9) 0.0191(10) 0.0056(7) 0.0098(8) 0.0055(8)
C26 0.0256(10) 0.0165(9) 0.0161(9) 0.0027(7) 0.0050(7) 0.0068(8)
C27 0.0266(11) 0.0117(9) 0.0177(9) 0.0028(7) 0.0036(8) 0.0054(8)
C28 0.0177(9) 0.0147(9) 0.0184(9) 0.0016(7) 0.0034(7) 0.0027(7)
C29 0.0332(12) 0.0171(9) 0.0155(9) 0.0022(7) 0.0097(8) 0.0084(8)
C30 0.0226(10) 0.0149(9) 0.0170(9) 0.0001(7) 0.0025(7) 0.0030(8)
C31 0.0247(11) 0.0283(11) 0.0232(11) 0.0104(8) 0.0082(8) 0.0084(9)
C32 0.0329(12) 0.0207(10) 0.0183(10) 0.0074(8) 0.0079(8) 0.0088(9)
C33 0.0306(12) 0.0161(9) 0.0220(10) 0.0031(8) 0.0063(8) 0.0027(8)
C34 0.0256(10) 0.0149(9) 0.0154(9) 0.0033(7) 0.0048(7) 0.0068(8)
C35 0.0262(10) 0.0157(9) 0.0154(9) 0.0021(7) 0.0035(7) 0.0057(8)
C36 0.0241(10) 0.0129(9) 0.0185(9) 0.0031(7) 0.0037(7) 0.0063(8)
C37 0.0270(11) 0.0126(9) 0.0178(9) 0.0032(7) 0.0052(8) 0.0046(8)
C38 0.0274(11) 0.0157(9) 0.0237(10) 0.0005(8) 0.0080(8) 0.0062(8)
C39 0.0256(10) 0.0151(9) 0.0175(9) 0.0016(7) 0.0059(8) 0.0070(8)
C40 0.0193(10) 0.0146(9) 0.0189(10) 0.0031(7) 0.0045(7) 0.0045(7)
C41 0.0265(11) 0.0172(9) 0.0191(10) 0.0022(7) 0.0079(8) 0.0060(8)
C42 0.0258(11) 0.0166(9) 0.0209(10) 0.0029(8) 0.0057(8) 0.0034(8)
C43 0.0248(11) 0.0182(10) 0.0210(10) 0.0011(8) 0.0078(8) 0.0037(8)
C44 0.0304(11) 0.0164(9) 0.0161(9) 0.0030(7) 0.0060(8) 0.0098(8)
C45 0.0228(10) 0.0143(9) 0.0223(10) 0.0038(7) 0.0062(8) 0.0039(8)
C46 0.0304(11) 0.0109(9) 0.0208(10) 0.0047(7) 0.0069(8) 0.0050(8)
C47 0.0250(10) 0.0171(9) 0.0189(10) 0.0030(7) 0.0083(8) 0.0062(8)
C48 0.0363(12) 0.0273(11) 0.0171(10) 0.0076(8) 0.0080(8) 0.0163(9)
C49 0.0334(12) 0.0195(10) 0.0239(11) 0.0064(8) 0.0114(9) 0.0056(9)
C50 0.0314(12) 0.0226(10) 0.0292(11) 0.0133(9) 0.0116(9) 0.0109(9)
C51 0.0266(11) 0.0204(10) 0.0275(11) 0.0018(8) 0.0107(9) 0.0067(9)
C52 0.0290(11) 0.0156(10) 0.0259(11) -0.0018(8) 0.0075(9) 0.0017(8)
C53 0.0305(11) 0.0138(9) 0.0163(9) 0.0053(7) 0.0076(8) 0.0051(8)
C54 0.0255(11) 0.0194(10) 0.0263(11) 0.0040(8) 0.0067(8) 0.0027(8)
C55 0.0377(12) 0.0144(9) 0.0229(11) 0.0032(8) 0.0122(9) 0.0055(9)
C56 0.0290(11) 0.0231(10) 0.0223(10) 0.0084(8) 0.0085(8) 0.0088(9)
C57 0.0488(15) 0.0341(12) 0.0243(11) 0.0095(9) 0.0169(10) 0.0201(11)
C58 0.0405(13) 0.0183(10) 0.0227(11) 0.0021(8) 0.0101(9) 0.0123(9)
C59 0.0310(12) 0.0135(9) 0.0250(11) 0.0023(8) 0.0061(8) 0.0048(8)
C60 0.0360(13) 0.0224(10) 0.0212(11) 0.0018(8) 0.0104(9) 0.0063(9)
C61 0.0401(14) 0.0370(13) 0.0279(12) 0.0142(10) 0.0164(10) 0.0134(11)
C62 0.0286(12) 0.0166(10) 0.0338(12) 0.0057(8) 0.0119(9) 0.0010(9)
C63 0.0366(14) 0.0251(12) 0.0466(15) 0.0091(10) 0.0200(11) 0.0034(10)
C64 0.0641(19) 0.0189(11) 0.0478(16) 0.0100(10) 0.0223(13) 0.0010(12)

loop_
_atom_type_symbol
_atom_type_description
_atom_type_scat_dispersion_real
_atom_type_scat_dispersion_imag
_atom_type_scat_source
C C 0.0033 0.0016 'International Tables Vol C Tables 4.2.6.8 and 6.1.1.4'
H H 0.0000 0.0000 'International Tables Vol C Tables 4.2.6.8 and 6.1.1.4'
Br Br -0.2901 2.4595 'International Tables Vol C Tables 4.2.6.8 and 6.1.1.4'
N N 0.0061 0.0033 'International Tables Vol C Tables 4.2.6.8 and 6.1.1.4'

loop_
_geom_angle_atom_site_label_1
_geom_angle_atom_site_label_2
_geom_angle_atom_site_label_3
_geom_angle
_geom_angle_site_symmetry_1
_geom_angle_site_symmetry_3
_geom_angle_publ_flag
C3 N1 C6 125.04(15) . . ?
C11 N1 C3 108.60(15) . . ?
C11 N1 C6 126.23(15) . . ?
C7 N2 C40 117.64(16) . . ?
C56 N3 C44 117.95(17) . . ?
C49 N4 C28 118.07(17) . . ?
C50 N5 C16 117.53(18) . . ?
C35 N6 C22 117.76(16) . . ?
C51 N7 C30 117.14(17) . . ?
C3 C1 C17 106.86(16) . . ?
C4 C1 C3 119.47(17) . . ?
C4 C1 C17 133.64(18) . . ?
C9 C2 C8 120.19(17) . . ?
C9 C2 C10 119.89(16) . . ?
C10 C2 C8 119.92(16) . . ?
N1 C3 C1 108.79(16) . . ?
C9 C3 N1 128.96(17) . . ?
C9 C3 C1 122.25(17) . . ?
C1 C4 H4 120.8 . . ?
C10 C4 C1 118.49(18) . . ?
C10 C4 H4 120.8 . . ?
C6 C5 C21 118.6(2) . . ?
C6 C5 H5 120.3(16) . . ?
C21 C5 H5 121.1(16) . . ?
C5 C6 N1 119.73(18) . . ?
C5 C6 C12 121.20(19) . . ?
C12 C6 N1 119.07(18) . . ?
N2 C7 C16 116.99(17) . . ?
N2 C7 C19 123.18(18) . . ?
C19 C7 C16 119.77(17) . . ?
C13 C8 C2 121.79(17) . . ?
C13 C8 C25 117.81(17) . . ?
C25 C8 C2 120.40(17) . . ?
C2 C9 H9 121.1 . . ?
C3 C9 C2 117.83(17) . . ?
C3 C9 H9 121.1 . . ?
C2 C10 H10 119.0 . . ?
C4 C10 C2 122.02(17) . . ?
C4 C10 H10 119.0 . . ?
N1 C11 C17 108.97(16) . . ?
N1 C11 C34 128.99(17) . . ?
C34 C11 C17 122.03(17) . . ?
C6 C12 C18 118.1(2) . . ?
C6 C12 H12 120.0(15) . . ?
C18 C12 H12 121.9(15) . . ?
C8 C13 H13 119.4 . . ?
C23 C13 C8 121.19(18) . . ?
C23 C13 H13 119.4 . . ?
C23 C14 C27 121.64(18) . . ?
C29 C14 C23 117.60(17) . . ?
C29 C14 C27 120.70(17) . . ?
C19 C15 C20 121.27(17) . . ?
C19 C15 C26 117.33(17) . . ?
C26 C15 C20 121.38(18) . . ?
N5 C16 C7 115.94(17) . . ?
N5 C16 C33 122.14(18) . . ?
C33 C16 C7 121.84(18) . . ?
C11 C17 C1 106.78(16) . . ?
C53 C17 C1 133.84(18) . . ?
C53 C17 C11 119.37(17) . . ?
C12 C18 Br2 119.15(17) . . ?
C32 C18 Br2 118.42(15) . . ?
C32 C18 C12 122.4(2) . . ?
C7 C19 H19 120.3 . . ?
C15 C19 C7 119.46(18) . . ?
C15 C19 H19 120.3 . . ?
C42 C20 C15 121.45(18) . . ?
C47 C20 C15 120.54(18) . . ?
C47 C20 C42 117.97(17) . . ?
C5 C21 Br1 118.51(17) . . ?
C5 C21 C32 122.4(2) . . ?
C32 C21 Br1 119.11(16) . . ?
N6 C22 C37 122.42(19) . . ?
N6 C22 C44 117.01(17) . . ?
C37 C22 C44 120.55(18) . . ?
C13 C23 C14 121.18(18) . . ?
C13 C23 H23 119.4 . . ?
C14 C23 H23 119.4 . . ?
C34 C24 C36 120.32(17) . . ?
C34 C24 C46 120.26(17) . . ?
C46 C24 C36 119.42(17) . . ?
C8 C25 H25 119.5 . . ?
C29 C25 C8 121.02(18) . . ?
C29 C25 H25 119.5 . . ?
C15 C26 H26 120.2 . . ?
C15 C26 C40 119.53(18) . . ?
C40 C26 H26 120.2 . . ?
C37 C27 C14 120.84(18) . . ?
C37 C27 C39 117.44(17) . . ?
C39 C27 C14 121.69(18) . . ?
N4 C28 C40 117.55(16) . . ?
N4 C28 C43 121.42(18) . . ?
C43 C28 C40 121.02(18) . . ?
C14 C29 H29 119.4 . . ?
C25 C29 C14 121.18(18) . . ?
C25 C29 H29 119.4 . . ?
N7 C30 C35 117.34(17) . . ?
N7 C30 C38 122.08(19) . . ?
C38 C30 C35 120.53(19) . . ?
C50 C31 C61 121.1(2) . . ?
C60 C31 C50 116.17(19) . . ?
C60 C31 C61 122.7(2) . . ?
C18 C32 C21 117.33(19) . . ?
C18 C32 H18 117.0(17) . . ?
C21 C32 H18 125.5(17) . . ?
C16 C33 H33 120.7 . . ?
C60 C33 C16 118.66(19) . . ?
C60 C33 H33 120.7 . . ?
C11 C34 H34 121.1 . . ?
C24 C34 C11 117.85(18) . . ?
C24 C34 H34 121.1 . . ?
N6 C35 C30 116.42(17) . . ?
N6 C35 C39 123.39(19) . . ?
C39 C35 C30 120.14(18) . . ?
C41 C36 C24 120.95(18) . . ?
C45 C36 C24 121.14(17) . . ?
C45 C36 C41 117.90(17) . . ?
C22 C37 C27 120.04(18) . . ?
C22 C37 H37 120.0 . . ?
C27 C37 H37 120.0 . . ?
C30 C38 H38 120.3 . . ?
C59 C38 C30 119.5(2) . . ?
C59 C38 H38 120.3 . . ?
C27 C39 H39 120.5 . . ?
C35 C39 C27 118.91(19) . . ?
C35 C39 H39 120.5 . . ?
N2 C40 C26 122.74(18) . . ?
N2 C40 C28 116.73(16) . . ?
C26 C40 C28 120.49(17) . . ?
C36 C41 H41 119.3 . . ?
C42 C41 C36 121.42(19) . . ?
C42 C41 H41 119.3 . . ?
C20 C42 H42 119.8 . . ?
C41 C42 C20 120.42(19) . . ?
C41 C42 H42 119.8 . . ?
C28 C43 H43 120.3 . . ?
C52 C43 C28 119.40(19) . . ?
C52 C43 H43 120.3 . . ?
N3 C44 C22 116.28(17) . . ?
N3 C44 C55 121.89(19) . . ?
C55 C44 C22 121.84(19) . . ?
C36 C45 H45 119.5 . . ?
C47 C45 C36 121.04(18) . . ?
C47 C45 H45 119.5 . . ?
C24 C46 H46 119.3 . . ?
C53 C46 C24 121.44(18) . . ?
C53 C46 H46 119.3 . . ?
C20 C47 H47 119.4 . . ?
C45 C47 C20 121.24(19) . . ?
C45 C47 H47 119.4 . . ?
C56 C48 C57 121.8(2) . . ?
C58 C48 C56 116.2(2) . . ?
C58 C48 C57 122.01(19) . . ?
N4 C49 H49 117.8 . . ?
N4 C49 C62 124.3(2) . . ?
C62 C49 H49 117.8 . . ?
N5 C50 C31 125.2(2) . . ?
N5 C50 H50 117.4 . . ?
C31 C50 H50 117.4 . . ?
N7 C51 H51 117.5 . . ?
N7 C51 C54 125.0(2) . . ?
C54 C51 H51 117.5 . . ?
C43 C52 H52 120.2 . . ?
C43 C52 C62 119.69(19) . . ?
C62 C52 H52 120.2 . . ?
C17 C53 H53 120.5 . . ?
C46 C53 C17 119.03(18) . . ?
C46 C53 H53 120.5 . . ?
C51 C54 C63 121.4(2) . . ?
C59 C54 C51 116.42(19) . . ?
C59 C54 C63 122.2(2) . . ?
C44 C55 H55 120.6 . . ?
C58 C55 C44 118.8(2) . . ?
C58 C55 H55 120.6 . . ?
N3 C56 C48 124.8(2) . . ?
N3 C56 H56 117.6 . . ?
C48 C56 H56 117.6 . . ?
C48 C57 H57A 109.5 . . ?
C48 C57 H57B 109.5 . . ?
C48 C57 H57C 109.5 . . ?
H57A C57 H57B 109.5 . . ?
H57A C57 H57C 109.5 . . ?
H57B C57 H57C 109.5 . . ?
C48 C58 H58 119.8 . . ?
C55 C58 C48 120.36(19) . . ?
C55 C58 H58 119.8 . . ?
C38 C59 C54 119.84(19) . . ?
C38 C59 H59 120.1 . . ?
C54 C59 H59 120.1 . . ?
C31 C60 H60 119.8 . . ?
C33 C60 C31 120.3(2) . . ?
C33 C60 H60 119.8 . . ?
C31 C61 H61A 109.5 . . ?
C31 C61 H61B 109.5 . . ?
C31 C61 H61C 109.5 . . ?
H61A C61 H61B 109.5 . . ?
H61A C61 H61C 109.5 . . ?
H61B C61 H61C 109.5 . . ?
C49 C62 C64 121.3(2) . . ?
C52 C62 C49 117.06(19) . . ?
C52 C62 C64 121.6(2) . . ?
C54 C63 H63A 109.5 . . ?
C54 C63 H63B 109.5 . . ?
C54 C63 H63C 109.5 . . ?
H63A C63 H63B 109.5 . . ?
H63A C63 H63C 109.5 . . ?
H63B C63 H63C 109.5 . . ?
C62 C64 H64A 109.5 . . ?
C62 C64 H64B 109.5 . . ?
C62 C64 H64C 109.5 . . ?
H64A C64 H64B 109.5 . . ?
H64A C64 H64C 109.5 . . ?
H64B C64 H64C 109.5 . . ?

loop_
_geom_bond_atom_site_label_1
_geom_bond_atom_site_label_2
_geom_bond_distance
_geom_bond_site_symmetry_2
_geom_bond_publ_flag
Br1 C21 1.899(2) . ?
Br2 C18 1.895(2) . ?
N1 C3 1.396(2) . ?
N1 C6 1.424(2) . ?
N1 C11 1.393(2) . ?
N2 C7 1.339(3) . ?
N2 C40 1.344(3) . ?
N3 C44 1.342(3) . ?
N3 C56 1.331(3) . ?
N4 C28 1.343(3) . ?
N4 C49 1.336(3) . ?
N5 C16 1.346(3) . ?
N5 C50 1.331(3) . ?
N6 C22 1.345(3) . ?
N6 C35 1.339(3) . ?
N7 C30 1.344(3) . ?
N7 C51 1.339(3) . ?
C1 C3 1.411(3) . ?
C1 C4 1.397(3) . ?
C1 C17 1.449(3) . ?
C2 C8 1.489(2) . ?
C2 C9 1.401(3) . ?
C2 C10 1.408(3) . ?
C3 C9 1.392(3) . ?
C4 H4 0.9500 . ?
C4 C10 1.386(3) . ?
C5 C6 1.386(3) . ?
C5 C21 1.387(3) . ?
C5 H5 0.89(3) . ?
C6 C12 1.392(3) . ?
C7 C16 1.492(3) . ?
C7 C19 1.397(3) . ?
C8 C13 1.395(3) . ?
C8 C25 1.398(3) . ?
C9 H9 0.9500 . ?
C10 H10 0.9500 . ?
C11 C17 1.409(3) . ?
C11 C34 1.398(3) . ?
C12 C18 1.392(3) . ?
C12 H12 0.98(3) . ?
C13 H13 0.9500 . ?
C13 C23 1.386(3) . ?
C14 C23 1.400(3) . ?
C14 C27 1.487(3) . ?
C14 C29 1.396(3) . ?
C15 C19 1.394(3) . ?
C15 C20 1.490(3) . ?
C15 C26 1.397(3) . ?
C16 C33 1.395(3) . ?
C17 C53 1.391(3) . ?
C18 C32 1.388(3) . ?
C19 H19 0.9500 . ?
C20 C42 1.406(3) . ?
C20 C47 1.394(3) . ?
C21 C32 1.385(3) . ?
C22 C37 1.392(3) . ?
C22 C44 1.488(3) . ?
C23 H23 0.9500 . ?
C24 C34 1.396(3) . ?
C24 C36 1.491(3) . ?
C24 C46 1.405(3) . ?
C25 H25 0.9500 . ?
C25 C29 1.390(3) . ?
C26 H26 0.9500 . ?
C26 C40 1.400(3) . ?
C27 C37 1.393(3) . ?
C27 C39 1.399(3) . ?
C28 C40 1.484(3) . ?
C28 C43 1.401(3) . ?
C29 H29 0.9500 . ?
C30 C35 1.492(3) . ?
C30 C38 1.392(3) . ?
C31 C50 1.392(3) . ?
C31 C60 1.390(3) . ?
C31 C61 1.509(3) . ?
C32 H18 1.00(3) . ?
C33 H33 0.9500 . ?
C33 C60 1.385(3) . ?
C34 H34 0.9500 . ?
C35 C39 1.396(3) . ?
C36 C41 1.396(3) . ?
C36 C45 1.395(3) . ?
C37 H37 0.9500 . ?
C38 H38 0.9500 . ?
C38 C59 1.380(3) . ?
C39 H39 0.9500 . ?
C41 H41 0.9500 . ?
C41 C42 1.391(3) . ?
C42 H42 0.9500 . ?
C43 H43 0.9500 . ?
C43 C52 1.377(3) . ?
C44 C55 1.389(3) . ?
C45 H45 0.9500 . ?
C45 C47 1.389(3) . ?
C46 H46 0.9500 . ?
C46 C53 1.391(3) . ?
C47 H47 0.9500 . ?
C48 C56 1.390(3) . ?
C48 C57 1.507(3) . ?
C48 C58 1.387(3) . ?
C49 H49 0.9500 . ?
C49 C62 1.389(3) . ?
C50 H50 0.9500 . ?
C51 H51 0.9500 . ?
C51 C54 1.397(3) . ?
C52 H52 0.9500 . ?
C52 C62 1.388(3) . ?
C53 H53 0.9500 . ?
C54 C59 1.385(3) . ?
C54 C63 1.495(3) . ?
C55 H55 0.9500 . ?
C55 C58 1.382(3) . ?
C56 H56 0.9500 . ?
C57 H57A 0.9800 . ?
C57 H57B 0.9800 . ?
C57 H57C 0.9800 . ?
C58 H58 0.9500 . ?
C59 H59 0.9500 . ?
C60 H60 0.9500 . ?
C61 H61A 0.9800 . ?
C61 H61B 0.9800 . ?
C61 H61C 0.9800 . ?
C62 C64 1.500(3) . ?
C63 H63A 0.9800 . ?
C63 H63B 0.9800 . ?
C63 H63C 0.9800 . ?
C64 H64A 0.9800 . ?
C64 H64B 0.9800 . ?
C64 H64C 0.9800 . ?

loop_
_geom_torsion_atom_site_label_1
_geom_torsion_atom_site_label_2
_geom_torsion_atom_site_label_3
_geom_torsion_atom_site_label_4
_geom_torsion
_geom_torsion_site_symmetry_1
_geom_torsion_site_symmetry_2
_geom_torsion_site_symmetry_3
_geom_torsion_site_symmetry_4
_geom_torsion_publ_flag
Br1 C21 C32 C18 178.47(15) . . . . ?
Br2 C18 C32 C21 177.63(15) . . . . ?
N1 C3 C9 C2 179.73(19) . . . . ?
N1 C6 C12 C18 179.64(17) . . . . ?
N1 C11 C17 C1 0.6(2) . . . . ?
N1 C11 C17 C53 179.55(18) . . . . ?
N1 C11 C34 C24 179.8(2) . . . . ?
N2 C7 C16 N5 -175.87(18) . . . . ?
N2 C7 C16 C33 7.3(3) . . . . ?
N2 C7 C19 C15 -3.0(3) . . . . ?
N3 C44 C55 C58 -0.8(3) . . . . ?
N4 C28 C40 N2 178.24(18) . . . . ?
N4 C28 C40 C26 -4.0(3) . . . . ?
N4 C28 C43 C52 0.9(3) . . . . ?
N4 C49 C62 C52 0.3(4) . . . . ?
N4 C49 C62 C64 -179.5(2) . . . . ?
N5 C16 C33 C60 0.1(3) . . . . ?
N6 C22 C37 C27 -1.1(3) . . . . ?
N6 C22 C44 N3 -178.10(18) . . . . ?
N6 C22 C44 C55 1.8(3) . . . . ?
N6 C35 C39 C27 -2.5(3) . . . . ?
N7 C30 C35 N6 -170.20(18) . . . . ?
N7 C30 C35 C39 12.3(3) . . . . ?
N7 C30 C38 C59 -0.3(3) . . . . ?
N7 C51 C54 C59 -0.3(3) . . . . ?
N7 C51 C54 C63 178.3(2) . . . . ?
C1 C3 C9 C2 -0.2(3) . . . . ?
C1 C4 C10 C2 0.2(3) . . . . ?
C1 C17 C53 C46 178.9(2) . . . . ?
C2 C8 C13 C23 -177.87(19) . . . . ?
C2 C8 C25 C29 178.79(19) . . . . ?
C3 N1 C6 C5 65.7(3) . . . . ?
C3 N1 C6 C12 -114.2(2) . . . . ?
C3 N1 C11 C17 -0.4(2) . . . . ?
C3 N1 C11 C34 -179.7(2) . . . . ?
C3 C1 C4 C10 -2.0(3) . . . . ?
C3 C1 C17 C11 -0.6(2) . . . . ?
C3 C1 C17 C53 -179.3(2) . . . . ?
C4 C1 C3 N1 -177.82(18) . . . . ?
C4 C1 C3 C9 2.1(3) . . . . ?
C4 C1 C17 C11 177.2(2) . . . . ?
C4 C1 C17 C53 -1.5(4) . . . . ?
C5 C6 C12 C18 -0.3(3) . . . . ?
C5 C21 C32 C18 -0.1(3) . . . . ?
C6 N1 C3 C1 176.04(19) . . . . ?
C6 N1 C3 C9 -3.9(3) . . . . ?
C6 N1 C11 C17 -176.38(19) . . . . ?
C6 N1 C11 C34 4.3(3) . . . . ?
C6 C5 C21 Br1 -177.91(15) . . . . ?
C6 C5 C21 C32 0.6(3) . . . . ?
C6 C12 C18 Br2 -177.44(14) . . . . ?
C6 C12 C18 C32 0.9(3) . . . . ?
C7 N2 C40 C26 2.3(3) . . . . ?
C7 N2 C40 C28 -179.96(17) . . . . ?
C7 C16 C33 C60 176.8(2) . . . . ?
C8 C2 C9 C3 177.35(18) . . . . ?
C8 C2 C10 C4 -177.32(18) . . . . ?
C8 C13 C23 C14 -1.4(3) . . . . ?
C8 C25 C29 C14 -0.5(3) . . . . ?
C9 C2 C8 C13 27.1(3) . . . . ?
C9 C2 C8 C25 -152.2(2) . . . . ?
C9 C2 C10 C4 1.8(3) . . . . ?
C10 C2 C8 C13 -153.76(19) . . . . ?
C10 C2 C8 C25 26.9(3) . . . . ?
C10 C2 C9 C3 -1.7(3) . . . . ?
C11 N1 C3 C1 0.0(2) . . . . ?
C11 N1 C3 C9 -179.9(2) . . . . ?
C11 N1 C6 C5 -118.9(2) . . . . ?
C11 N1 C6 C12 61.2(3) . . . . ?
C11 C17 C53 C46 0.3(3) . . . . ?
C12 C18 C32 C21 -0.7(3) . . . . ?
C13 C8 C25 C29 -0.6(3) . . . . ?
C14 C27 C37 C22 177.80(19) . . . . ?
C14 C27 C39 C35 -176.10(18) . . . . ?
C15 C20 C42 C41 -177.71(19) . . . . ?
C15 C20 C47 C45 177.10(19) . . . . ?
C15 C26 C40 N2 -2.6(3) . . . . ?
C15 C26 C40 C28 179.75(19) . . . . ?
C16 N5 C50 C31 0.2(3) . . . . ?
C16 C7 C19 C15 173.91(18) . . . . ?
C16 C33 C60 C31 0.0(3) . . . . ?
C17 C1 C3 N1 0.4(2) . . . . ?
C17 C1 C3 C9 -179.70(18) . . . . ?
C17 C1 C4 C10 -179.7(2) . . . . ?
C17 C11 C34 C24 0.5(3) . . . . ?
C19 C7 C16 N5 7.0(3) . . . . ?
C19 C7 C16 C33 -169.8(2) . . . . ?
C19 C15 C20 C42 -159.1(2) . . . . ?
C19 C15 C20 C47 23.2(3) . . . . ?
C19 C15 C26 C40 0.0(3) . . . . ?
C20 C15 C19 C7 -175.73(19) . . . . ?
C20 C15 C26 C40 178.37(19) . . . . ?
C21 C5 C6 N1 179.61(18) . . . . ?
C21 C5 C6 C12 -0.4(3) . . . . ?
C22 N6 C35 C30 -176.09(17) . . . . ?
C22 N6 C35 C39 1.3(3) . . . . ?
C22 C44 C55 C58 179.4(2) . . . . ?
C23 C14 C27 C37 -152.8(2) . . . . ?
C23 C14 C27 C39 25.1(3) . . . . ?
C23 C14 C29 C25 0.6(3) . . . . ?
C24 C36 C41 C42 178.15(19) . . . . ?
C24 C36 C45 C47 -178.79(19) . . . . ?
C24 C46 C53 C17 0.9(3) . . . . ?
C25 C8 C13 C23 1.5(3) . . . . ?
C26 C15 C19 C7 2.6(3) . . . . ?
C26 C15 C20 C42 22.6(3) . . . . ?
C26 C15 C20 C47 -155.0(2) . . . . ?
C27 C14 C23 C13 177.44(19) . . . . ?
C27 C14 C29 C25 -176.5(2) . . . . ?
C28 N4 C49 C62 0.9(3) . . . . ?
C28 C43 C52 C62 0.4(3) . . . . ?
C29 C14 C23 C13 0.3(3) . . . . ?
C29 C14 C27 C37 24.2(3) . . . . ?
C29 C14 C27 C39 -157.8(2) . . . . ?
C30 N7 C51 C54 1.1(3) . . . . ?
C30 C35 C39 C27 174.75(18) . . . . ?
C30 C38 C59 C54 1.0(3) . . . . ?
C34 C11 C17 C1 -179.99(19) . . . . ?
C34 C11 C17 C53 -1.0(3) . . . . ?
C34 C24 C36 C41 147.6(2) . . . . ?
C34 C24 C36 C45 -33.5(3) . . . . ?
C34 C24 C46 C53 -1.4(3) . . . . ?
C35 N6 C22 C37 0.5(3) . . . . ?
C35 N6 C22 C44 179.08(18) . . . . ?
C35 C30 C38 C59 177.04(19) . . . . ?
C36 C24 C34 C11 179.73(19) . . . . ?
C36 C24 C46 C53 179.5(2) . . . . ?
C36 C41 C42 C20 0.8(3) . . . . ?
C36 C45 C47 C20 0.5(3) . . . . ?
C37 C22 C44 N3 0.5(3) . . . . ?
C37 C22 C44 C55 -179.7(2) . . . . ?
C37 C27 C39 C35 1.9(3) . . . . ?
C38 C30 C35 N6 12.4(3) . . . . ?
C38 C30 C35 C39 -165.1(2) . . . . ?
C39 C27 C37 C22 -0.2(3) . . . . ?
C40 N2 C7 C16 -176.50(18) . . . . ?
C40 N2 C7 C19 0.5(3) . . . . ?
C40 C28 C43 C52 -178.4(2) . . . . ?
C41 C36 C45 C47 0.2(3) . . . . ?
C42 C20 C47 C45 -0.6(3) . . . . ?
C43 C28 C40 N2 -2.4(3) . . . . ?
C43 C28 C40 C26 175.3(2) . . . . ?
C43 C52 C62 C49 -1.0(3) . . . . ?
C43 C52 C62 C64 178.8(2) . . . . ?
C44 N3 C56 C48 0.8(3) . . . . ?
C44 C22 C37 C27 -179.56(19) . . . . ?
C44 C55 C58 C48 -0.4(3) . . . . ?
C45 C36 C41 C42 -0.8(3) . . . . ?
C46 C24 C34 C11 0.7(3) . . . . ?
C46 C24 C36 C41 -33.3(3) . . . . ?
C46 C24 C36 C45 145.6(2) . . . . ?
C47 C20 C42 C41 0.0(3) . . . . ?
C49 N4 C28 C40 177.77(19) . . . . ?
C49 N4 C28 C43 -1.6(3) . . . . ?
C50 N5 C16 C7 -177.05(19) . . . . ?
C50 N5 C16 C33 -0.2(3) . . . . ?
C50 C31 C60 C33 0.0(3) . . . . ?
C51 N7 C30 C35 -178.15(18) . . . . ?
C51 N7 C30 C38 -0.8(3) . . . . ?
C51 C54 C59 C38 -0.8(3) . . . . ?
C56 N3 C44 C22 -179.56(18) . . . . ?
C56 N3 C44 C55 0.6(3) . . . . ?
C56 C48 C58 C55 1.6(3) . . . . ?
C57 C48 C56 N3 178.1(2) . . . . ?
C57 C48 C58 C55 -178.3(2) . . . . ?
C58 C48 C56 N3 -1.8(3) . . . . ?
C60 C31 C50 N5 0.0(3) . . . . ?
C61 C31 C50 N5 -179.4(2) . . . . ?
C61 C31 C60 C33 179.3(2) . . . . ?
C63 C54 C59 C38 -179.4(2) . . . . ?

loop_
_smtbx_masks_void_nr
_smtbx_masks_void_average_x
_smtbx_masks_void_average_y
_smtbx_masks_void_average_z
_smtbx_masks_void_volume
_smtbx_masks_void_count_electrons
_smtbx_masks_void_content
1 0.000 -0.769 0.500 520.5 147.2 '8 CH3OH'
